data_2226660
loop_
_publ_author_name
'Zhang, Yuan'
'Han, Meng Ting'

_publ_section_title
;
 <i>p</i>-Phenylenedimethanaminium dibromide
;
_journal_coeditor_code RZ2469
_journal_issue 7
_journal_name_full 'Acta Crystallographica Section E'
_journal_page_first o1865
_journal_paper_doi 10.1107/S1600536810024840
_journal_volume 66
_journal_year 2010
_chemical_formula_iupac 'C8 H14 N2 2+, 2Br -'
_chemical_formula_moiety 'C8 H14 N2 2+, 2(Br -)'
_chemical_formula_sum 'C8 H14 Br2 N2'
_chemical_formula_weight 298.01
_chemical_name_systematic
;
<i>p</i>-Phenylenedimethanaminium dibromide
;
_space_group_IT_number 2
_symmetry_cell_setting triclinic
_symmetry_space_group_name_Hall '-P 1'
_symmetry_space_group_name_H-M 'P -1'
_atom_sites_solution_hydrogens geom
_atom_sites_solution_primary direct
_atom_sites_solution_secondary difmap
_audit_creation_method SHELXL-97
_cell_angle_alpha 101.90(3)
_cell_angle_beta 99.79(3)
_cell_angle_gamma 94.29(3)
_cell_formula_units_Z 1
_cell_length_a 4.4462(9)
_cell_length_b 6.0331(12)
_cell_length_c 10.347(2)
_cell_measurement_reflns_used 1213
_cell_measurement_temperature 293(2)
_cell_measurement_theta_max 27.480
_cell_measurement_theta_min 2.6356
_cell_volume 265.89(10)
_computing_cell_refinement 'CrystalClear (Rigaku, 2005)'
_computing_data_collection 'CrystalClear (Rigaku, 2005)'
_computing_data_reduction 'CrystalClear (Rigaku, 2005)'
_computing_molecular_graphics 'SHELXTL/PC (Sheldrick, 2008)'
_computing_publication_material 'SHELXTL/PC (Sheldrick, 2008)'
_computing_structure_refinement 'SHELXL97 (Sheldrick, 2008)'
_computing_structure_solution 'SHELXS97 (Sheldrick, 2008)'
_diffrn_ambient_temperature 293(2)
_diffrn_detector_area_resol_mean 13.6612
_diffrn_measured_fraction_theta_full 0.992
_diffrn_measured_fraction_theta_max 0.992
_diffrn_measurement_device_type 'Rigaku Mercury2'
_diffrn_measurement_method CCD_Profile_fitting
_diffrn_radiation_monochromator graphite
_diffrn_radiation_source 'fine-focus sealed tube'
_diffrn_radiation_type MoK\a
_diffrn_radiation_wavelength 0.71073
_diffrn_reflns_av_R_equivalents 0.0531
_diffrn_reflns_av_sigmaI/netI 0.0656
_diffrn_reflns_limit_h_max 5
_diffrn_reflns_limit_h_min -5
_diffrn_reflns_limit_k_max 7
_diffrn_reflns_limit_k_min -7
_diffrn_reflns_limit_l_max 13
_diffrn_reflns_limit_l_min -13
_diffrn_reflns_number 2767
_diffrn_reflns_theta_full 27.48
_diffrn_reflns_theta_max 27.48
_diffrn_reflns_theta_min 3.47
_exptl_absorpt_coefficient_mu 7.575
_exptl_absorpt_correction_T_max 1.0000
_exptl_absorpt_correction_T_min 0.8372
_exptl_absorpt_correction_type multi-scan
_exptl_absorpt_process_details '(CrystalClear; Rigaku, 2005)'
_exptl_crystal_colour Colorless
_exptl_crystal_density_diffrn 1.861
_exptl_crystal_density_method 'not measured'
_exptl_crystal_description Prism
_exptl_crystal_F_000 146
_exptl_crystal_size_max 0.2000
_exptl_crystal_size_mid 0.2000
_exptl_crystal_size_min 0.2000
_refine_diff_density_max 0.588
_refine_diff_density_min -0.683
_refine_ls_extinction_coef 0.102(8)
_refine_ls_extinction_expression Fc^*^=kFc[1+0.001xFc^2^\l^3^/sin(2\q)]^-1/4^
_refine_ls_extinction_method 'SHELXL97 (Sheldrick, 2008)'
_refine_ls_goodness_of_fit_ref 1.095
_refine_ls_hydrogen_treatment constr
_refine_ls_matrix_type full
_refine_ls_number_parameters 56
_refine_ls_number_reflns 1213
_refine_ls_number_restraints 0
_refine_ls_restrained_S_all 1.095
_refine_ls_R_factor_all 0.0384
_refine_ls_R_factor_gt 0.0342
_refine_ls_shift/su_max 0.000
_refine_ls_shift/su_mean 0.000
_refine_ls_structure_factor_coef Fsqd
_refine_ls_weighting_details 'calc w=1/[\s^2^(Fo^2^)+(0.0314P)^2^+0.0000P] where P=(Fo^2^+2Fc^2^)/3'
_refine_ls_weighting_scheme calc
_refine_ls_wR_factor_gt 0.0828
_refine_ls_wR_factor_ref 0.0841
_reflns_number_gt 1107
_reflns_number_total 1213
_reflns_threshold_expression I>2sigma(I)
_cod_data_source_file rz2469.cif
_cod_data_source_block I
_cod_original_cell_volume 265.89(9)
_cod_database_code 2226660
_cod_database_fobs_code 2226660

loop_
_symmetry_equiv_pos_as_xyz
'x, y, z'
'-x, -y, -z'

loop_
_atom_site_type_symbol
_atom_site_label
_atom_site_fract_x
_atom_site_fract_y
_atom_site_fract_z
_atom_site_U_iso_or_equiv
_atom_site_adp_type
_atom_site_calc_flag
_atom_site_refinement_flags
_atom_site_occupancy
_atom_site_disorder_assembly
_atom_site_disorder_group
N N1 0.5050(7) 0.6880(4) 0.8667(3) 0.0352(6) Uani d . 1 . .
H H1A 0.4270 0.7394 0.9393 0.042 Uiso d R 1 . .
H H1B 0.6628 0.7845 0.8646 0.042 Uiso d R 1 . .
H H1C 0.5668 0.5525 0.8698 0.042 Uiso d R 1 . .
C C2 0.2679(7) 0.6652(6) 0.7437(3) 0.0354(8) Uani d . 1 . .
H H2D 0.1943 0.8121 0.7417 0.042 Uiso calc R 1 . .
H H2E 0.0952 0.5593 0.7466 0.042 Uiso calc R 1 . .
C C5 0.3474(8) 0.3493(5) 0.5579(3) 0.0345(7) Uani d . 1 . .
H H5A 0.2447 0.2476 0.5965 0.041 Uiso calc R 1 . .
C C7 0.3911(7) 0.5816(5) 0.6174(3) 0.0293(7) Uani d . 1 . .
C C10 0.4567(8) 0.2702(6) 0.4418(3) 0.0353(8) Uani d . 1 . .
H H10A 0.4276 0.1150 0.4028 0.042 Uiso calc R 1 . .
Br Br1 -0.14338(7) 0.20342(5) 0.87105(3) 0.03667(19) Uani d . 1 . .

loop_
_atom_site_aniso_label
_atom_site_aniso_U_11
_atom_site_aniso_U_22
_atom_site_aniso_U_33
_atom_site_aniso_U_12
_atom_site_aniso_U_13
_atom_site_aniso_U_23
N1 0.0523(17) 0.0363(15) 0.0199(14) 0.0134(12) 0.0156(11) 0.0027(12)
C2 0.0390(17) 0.0412(19) 0.0265(17) 0.0107(14) 0.0140(13) 0.0005(15)
C5 0.0451(18) 0.0314(17) 0.0300(19) 0.0020(13) 0.0145(14) 0.0088(15)
C7 0.0343(16) 0.0345(17) 0.0197(16) 0.0071(12) 0.0074(12) 0.0040(14)
C10 0.055(2) 0.0265(16) 0.0249(18) 0.0067(14) 0.0131(15) 0.0013(14)
Br1 0.0478(3) 0.0329(3) 0.0303(3) 0.00763(15) 0.01254(16) 0.00384(18)

loop_
_atom_type_symbol
_atom_type_description
_atom_type_scat_dispersion_real
_atom_type_scat_dispersion_imag
_atom_type_scat_source
C C 0.0033 0.0016 'International Tables Vol C Tables 4.2.6.8 and 6.1.1.4'
H H 0.0000 0.0000 'International Tables Vol C Tables 4.2.6.8 and 6.1.1.4'
Br Br -0.2901 2.4595 'International Tables Vol C Tables 4.2.6.8 and 6.1.1.4'
N N 0.0061 0.0033 'International Tables Vol C Tables 4.2.6.8 and 6.1.1.4'

loop_
_geom_angle_atom_site_label_1
_geom_angle_atom_site_label_2
_geom_angle_atom_site_label_3
_geom_angle_site_symmetry_1
_geom_angle_site_symmetry_3
_geom_angle
_geom_angle_publ_flag
C2 N1 H1A . . 109.9 ?
C2 N1 H1B . . 109.6 ?
H1A N1 H1B . . 109.3 ?
C2 N1 H1C . . 109.0 ?
H1A N1 H1C . . 109.4 ?
H1B N1 H1C . . 109.6 ?
N1 C2 C7 . . 111.9(2) ?
N1 C2 H2D . . 109.2 ?
C7 C2 H2D . . 109.2 ?
N1 C2 H2E . . 109.2 ?
C7 C2 H2E . . 109.2 ?
H2D C2 H2E . . 107.9 ?
C10 C5 C7 . . 120.0(3) ?
C10 C5 H5A . . 120.0 ?
C7 C5 H5A . . 120.0 ?
C10 C7 C5 2_666 . 119.1(3) ?
C10 C7 C2 2_666 . 121.7(3) ?
C5 C7 C2 . . 119.3(3) ?
C5 C10 C7 . 2_666 120.9(3) ?
C5 C10 H10A . . 119.5 ?
C7 C10 H10A 2_666 . 119.5 ?

loop_
_geom_bond_atom_site_label_1
_geom_bond_atom_site_label_2
_geom_bond_site_symmetry_2
_geom_bond_distance
_geom_bond_publ_flag
N1 C2 . 1.483(4) ?
N1 H1A . 0.8880 ?
N1 H1B . 0.8839 ?
N1 H1C . 0.8865 ?
C2 C7 . 1.509(4) ?
C2 H2D . 0.9700 ?
C2 H2E . 0.9700 ?
C5 C10 . 1.380(4) ?
C5 C7 . 1.394(4) ?
C5 H5A . 0.9300 ?
C7 C10 2_666 1.382(5) ?
C10 C7 2_666 1.382(5) ?
C10 H10A . 0.9300 ?

loop_
_geom_hbond_atom_site_label_D
_geom_hbond_atom_site_label_H
_geom_hbond_atom_site_label_A
_geom_hbond_site_symmetry_A
_geom_hbond_distance_DH
_geom_hbond_distance_HA
_geom_hbond_distance_DA
_geom_hbond_angle_DHA
N1 H1A Br1 2_567 0.89 2.49 3.359(3) 167.1
N1 H1B Br1 1_665 0.88 2.59 3.363(3) 146.2
N1 H1C Br1 1_655 0.89 2.55 3.422(3) 167.3
